data_1521316
loop_
_publ_author_name
'Meneghinello, E.'
'Martucci, A.'
'di Renzo, F.'
'Alberti, A.'

_publ_section_title
;
 Structural refinement of a K-rich natrolite : evidence of a new
 extraframework cation site
;
_journal_name_full 'Microporous and Mesoporous Materials'
_journal_page_first 89
_journal_page_last 94
_journal_volume 30
_journal_year 1999
_chemical_formula_sum 'Al16 H30.72 K0.46 Na15.62 O95.36 Si24'
_chemical_name_systematic 'Na15.62 K0.46 Al16 Si24 O80 (H2 O)15.36'
_space_group_IT_number 43
_symmetry_space_group_name_Hall 'F 2 -2d'
_symmetry_space_group_name_H-M 'F d d 2'
_cell_angle_alpha 90
_cell_angle_beta 90
_cell_angle_gamma 90
_cell_formula_units_Z 1
_cell_length_a 18.334
_cell_length_b 18.606
_cell_length_c 6.602
_cell_volume 2252.090
_citation_journal_id_ASTM MIMMFJ
_cod_data_source_file Meneghinello_MIMMFJ_1999_471.cif
_cod_data_source_block H30.72Al16K0.46Na15.62O95.36Si24
_cod_original_cell_volume 2252.09
_cod_original_formula_sum 'H30.72 Al16 K0.46 Na15.62 O95.36 Si24'
_cod_database_code 1521316

loop_
_symmetry_equiv_pos_as_xyz
x,y,z
-x,-y,z
-x+1/4,y+1/4,z+1/4
x+3/4,-y+3/4,z+1/4
x,y+1/2,z+1/2
-x,-y+1/2,z+1/2
-x+1/4,y+3/4,z+3/4
x+3/4,-y+5/4,z+3/4
x+1/2,y,z+1/2
-x+1/2,-y,z+1/2
-x+3/4,y+1/4,z+3/4
x+5/4,-y+3/4,z+3/4
x+1/2,y+1/2,z
-x+1/2,-y+1/2,z
-x+3/4,y+3/4,z+1/4
x+5/4,-y+5/4,z+1/4

loop_
_atom_site_label
_atom_site_type_symbol
_atom_site_fract_x
_atom_site_fract_y
_atom_site_fract_z
_atom_site_occupancy
_atom_site_U_iso_or_equiv
Na1 Na+1 0.2207 0.03053 0.61952 0.976 0.0
K1 K+1 0.1225 0.1277 0.128 0.029 0.0
O5 O-2 0.18006 0.22705 0.3905 1 0.0
O2 O-2 0.07041 0.18098 0.61342 1 0.0
Si2 Si+4 0.15389 0.21127 0.62403 1 0.0
Al1 Al+3 0.03786 0.09385 0.61686 1 0.0
O4 O-2 0.20774 0.15264 0.7287 1 0.0
O1 O-2 0.02297 0.06915 0.8643 1 0.0
H2 H+1 0.1 0.187 0.17 0.96 0.0
H1 H+1 0.046 0.146 0.043 0.96 0.0
O6 O-2 0.05682 0.19018 0.11463 0.96 0.0
O3 O-2 0.0983 0.03573 0.50302 1 0.0
Si1 Si+4 0 0 0 1 0.0
